data_4319071
loop_
_publ_author_name
'Ryan E. Da Re'
'Michael D. Hopkins'

_publ_contact_author
;
      Michael D. Hopkins
      Department of Chemistry
      5735 South Ellis Avenue
      Chicago, IL 60637
;
_publ_contact_author_email mhopkins@uchicago.edu
_publ_contact_author_fax '(773) 702-0850'
_publ_contact_author_phone '(773) 702-6490'
_publ_section_title
;
 Electronic Spectra and Structures of d2 Molybdenum-Oxo Complexes. Effects
 of Structural Distortions on Orbital Energies, Two-Electron Terms, and
 the Mixing of Singlet and Triplet States
;
_journal_name_full 'Inorganic Chemistry'
_journal_page_first 6973
_journal_page_last 6985
_journal_paper_doi 10.1021/ic020565r
_journal_volume 41
_journal_year 2002
_chemical_formula_moiety 'C20 H36 Cl Mo N4 O, C24 H20 B'
_chemical_formula_sum 'C44 H56 B Cl Mo N4 O'
_chemical_formula_weight 799.13
_chemical_name_common '[MoO(CNBut)4Cl][BPh4] at 300K'
_space_group_IT_number 88
_symmetry_cell_setting tetragonal
_symmetry_space_group_name_Hall '-I 4ad'
_symmetry_space_group_name_H-M 'I 41/a :2'
_atom_sites_solution_hydrogens geom
_atom_sites_solution_primary direct
_atom_sites_solution_secondary difmap
_audit_creation_method SHELXL-97
_cell_angle_alpha 90.00
_cell_angle_beta 90.00
_cell_angle_gamma 90.00
_cell_formula_units_Z 4
_cell_length_a 14.5167(19)
_cell_length_b 14.5167(19)
_cell_length_c 22.230(4)
_cell_measurement_temperature 293(2)
_cell_volume 4684.6(12)
_computing_cell_refinement 'SAINT 6.02'
_computing_data_collection 'SMART 5.622'
_computing_data_reduction 'SAINT 6.02'
_computing_molecular_graphics 'XP in SHELXTL 5.1 (Sheldrick, 1997) '
_computing_publication_material ' SHELXTL 5.1 (Sheldrick, 1997) '
_computing_structure_refinement 'SHELXL-97 (Sheldrick, 1997)'
_computing_structure_solution 'SHELXS-97 (Sheldrick, 1990)'
_diffrn_ambient_temperature 293(2)
_diffrn_detector_area_resol_mean 8.33
_diffrn_measured_fraction_theta_full 0.999
_diffrn_measured_fraction_theta_max 0.999
_diffrn_measurement_device_type 'Bruker SMART APEX CCD'
_diffrn_measurement_method /w
_diffrn_radiation_monochromator graphite
_diffrn_radiation_source 'fine-focus sealed tube'
_diffrn_radiation_type MoK\a
_diffrn_radiation_wavelength 0.71073
_diffrn_reflns_av_R_equivalents 0.0307
_diffrn_reflns_av_sigmaI/netI 0.0166
_diffrn_reflns_limit_h_max 17
_diffrn_reflns_limit_h_min -17
_diffrn_reflns_limit_k_max 17
_diffrn_reflns_limit_k_min -17
_diffrn_reflns_limit_l_max 26
_diffrn_reflns_limit_l_min -26
_diffrn_reflns_number 22468
_diffrn_reflns_theta_full 25.10
_diffrn_reflns_theta_max 25.10
_diffrn_reflns_theta_min 1.68
_diffrn_standards_decay_% 0
_diffrn_standards_number 0
_exptl_absorpt_coefficient_mu 0.370
_exptl_absorpt_correction_T_max 1.000
_exptl_absorpt_correction_T_min .908536
_exptl_absorpt_correction_type empirical
_exptl_absorpt_process_details 'SADABS (Sheldrick, 1997) '
_exptl_crystal_colour purple
_exptl_crystal_density_diffrn 1.133
_exptl_crystal_density_method 'not measured'
_exptl_crystal_description block
_exptl_crystal_F_000 1680
_exptl_crystal_size_max .35
_exptl_crystal_size_mid .30
_exptl_crystal_size_min .30
_refine_diff_density_max 0.528
_refine_diff_density_min -0.201
_refine_diff_density_rms 0.058
_refine_ls_extinction_method none
_refine_ls_goodness_of_fit_ref 1.211
_refine_ls_hydrogen_treatment mixed
_refine_ls_matrix_type full
_refine_ls_number_parameters 135
_refine_ls_number_reflns 2088
_refine_ls_number_restraints 0
_refine_ls_restrained_S_all 1.211
_refine_ls_R_factor_all 0.0945
_refine_ls_R_factor_gt 0.0932
_refine_ls_shift/su_max 0.004
_refine_ls_shift/su_mean 0.001
_refine_ls_structure_factor_coef Fsqd
_refine_ls_weighting_details 'calc w=1/[\s^2^(Fo^2^)+(0.0984P)^2^+9.2375P] where P=(Fo^2^+2Fc^2^)/3'
_refine_ls_weighting_scheme calc
_refine_ls_wR_factor_gt 0.2522
_refine_ls_wR_factor_ref 0.2532
_reflns_number_gt 2048
_reflns_number_total 2088
_reflns_threshold_expression >2sigma(I)
_cod_data_source_file ic020565r_1.cif
_cod_data_source_block ryan07m
_cod_depositor_comments
;
The following automatic conversions were performed:

'_symmetry_cell_setting' value 'Tetragonal' changed to 'tetragonal'
according to the built-in table from CIF Core dictionary named
'cif_core.dic' version 2.4.1 from 2010-06-29.

Automatic conversion script
Id: cif_fix_values 1646 2011-03-28 12:23:43Z adriana 
;
_cod_original_cell_volume 4684.5(12)
_cod_original_sg_symbol_H-M 'I 41/a'
_cod_database_code 4319071

loop_
_symmetry_equiv_pos_as_xyz
'x, y, z'
'-x+1/2, -y, z+1/2'
'-y+3/4, x+1/4, z+1/4'
'y+3/4, -x+3/4, z+3/4'
'x+1/2, y+1/2, z+1/2'
'-x+1, -y+1/2, z+1'
'-y+5/4, x+3/4, z+3/4'
'y+5/4, -x+5/4, z+5/4'
'-x, -y, -z'
'x-1/2, y, -z-1/2'
'y-3/4, -x-1/4, -z-1/4'
'-y-3/4, x-3/4, -z-3/4'
'-x+1/2, -y+1/2, -z+1/2'
'x, y+1/2, -z'
'y-1/4, -x+1/4, -z+1/4'
'-y-1/4, x-1/4, -z-1/4'

loop_
_atom_site_label
_atom_site_type_symbol
_atom_site_fract_x
_atom_site_fract_y
_atom_site_fract_z
_atom_site_U_iso_or_equiv
_atom_site_adp_type
_atom_site_occupancy
_atom_site_symmetry_multiplicity
_atom_site_calc_flag
_atom_site_refinement_flags
_atom_site_disorder_assembly
_atom_site_disorder_group
Mo Mo 0.5000 0.7500 0.09812(6) 0.0669(5) Uani 0.50 2 d SP . .
N1 N 0.4311(4) 0.5349(4) 0.1216(3) 0.1128(18) Uani 1 1 d . . .
C1 C 0.4532(10) 0.6075(12) 0.1046(6) 0.084(4) Uani 0.50 1 d P . .
C1' C 0.4549(9) 0.6090(7) 0.1393(6) 0.075(3) Uani 0.50 1 d P . .
C2 C 0.4036(7) 0.4401(4) 0.1168(3) 0.127(3) Uani 1 1 d . . .
B B 0.5000 0.2500 0.3750 0.067(2) Uani 1 4 d S . .
C6 C 0.5454(3) 0.3293(3) 0.3310(2) 0.0728(12) Uani 1 1 d . . .
C11 C 0.5324(4) 0.4219(4) 0.3364(3) 0.107(2) Uani 1 1 d . . .
H11A H 0.4950 0.4426 0.3676 0.128 Uiso 1 1 calc R . .
C7 C 0.6034(4) 0.3041(5) 0.2843(3) 0.1025(18) Uani 1 1 d . . .
H7A H 0.6161 0.2420 0.2784 0.123 Uiso 1 1 calc R . .
C9 C 0.6247(6) 0.4598(8) 0.2539(5) 0.158(4) Uani 1 1 d . . .
H9A H 0.6496 0.5034 0.2279 0.189 Uiso 1 1 calc R . .
C10 C 0.5702(6) 0.4857(5) 0.2995(5) 0.154(3) Uani 1 1 d . . .
H10A H 0.5583 0.5479 0.3058 0.185 Uiso 1 1 calc R . .
C8 C 0.6432(5) 0.3685(7) 0.2461(3) 0.129(3) Uani 1 1 d . . .
H8A H 0.6822 0.3494 0.2154 0.155 Uiso 1 1 calc R . .
C5 C 0.3797(12) 0.4020(11) 0.1733(6) 0.281(10) Uani 1 1 d . . .
H5A H 0.3222 0.4277 0.1865 0.422 Uiso 1 1 calc R . .
H5B H 0.4269 0.4162 0.2021 0.422 Uiso 1 1 calc R . .
H5C H 0.3737 0.3364 0.1696 0.422 Uiso 1 1 calc R . .
C4 C 0.3406(12) 0.4274(8) 0.0703(8) 0.323(13) Uani 1 1 d . . .
H4A H 0.2831 0.4558 0.0809 0.484 Uiso 1 1 calc R . .
H4B H 0.3311 0.3627 0.0639 0.484 Uiso 1 1 calc R . .
H4C H 0.3639 0.4550 0.0342 0.484 Uiso 1 1 calc R . .
C3 C 0.4963(12) 0.3889(9) 0.1025(7) 0.273(9) Uani 1 1 d . . .
H3A H 0.5183 0.4074 0.0636 0.409 Uiso 1 1 calc R . .
H3B H 0.4860 0.3235 0.1028 0.409 Uiso 1 1 calc R . .
H3D H 0.5414 0.4044 0.1325 0.409 Uiso 1 1 calc R . .
Cl Cl 0.5000 0.7500 0.0437(3) 0.109(3) Uani 0.50 2 d SP . .
O O 0.5000 0.7500 0.0222(9) 0.076(4) Uani 0.50 2 d SP . .

loop_
_atom_site_aniso_label
_atom_site_aniso_U_11
_atom_site_aniso_U_22
_atom_site_aniso_U_33
_atom_site_aniso_U_23
_atom_site_aniso_U_13
_atom_site_aniso_U_12
Mo 0.0524(6) 0.0650(7) 0.0833(9) 0.000 0.000 -0.0037(5)
N1 0.086(3) 0.063(3) 0.189(6) 0.011(3) 0.002(3) -0.004(2)
C1 0.063(6) 0.108(11) 0.081(7) -0.005(8) -0.004(7) 0.007(6)
C1' 0.071(6) 0.042(5) 0.111(9) -0.003(6) 0.005(7) 0.002(4)
C2 0.185(8) 0.057(3) 0.140(6) 0.020(3) -0.034(5) -0.026(4)
B 0.061(3) 0.061(3) 0.078(6) 0.000 0.000 0.000
C6 0.057(2) 0.072(3) 0.090(3) 0.004(2) -0.001(2) -0.005(2)
C11 0.083(4) 0.078(4) 0.159(6) 0.024(3) 0.020(3) -0.008(3)
C7 0.086(4) 0.117(5) 0.104(4) 0.002(3) 0.003(3) -0.024(3)
C9 0.114(6) 0.167(9) 0.193(9) 0.065(7) 0.023(6) -0.051(6)
C10 0.114(6) 0.091(5) 0.257(10) 0.053(6) 0.030(6) -0.014(4)
C8 0.095(5) 0.175(8) 0.117(5) 0.009(5) 0.023(4) -0.030(5)
C5 0.39(2) 0.248(15) 0.203(11) 0.040(11) 0.044(13) -0.195(16)
C4 0.38(2) 0.126(8) 0.46(2) 0.082(12) -0.31(2) -0.101(11)
C3 0.31(2) 0.153(10) 0.353(19) -0.101(11) -0.126(15) 0.107(12)
Cl 0.142(5) 0.110(4) 0.076(7) 0.000 0.000 0.009(3)
O 0.074(7) 0.091(8) 0.061(12) 0.000 0.000 0.003(5)

loop_
_atom_type_symbol
_atom_type_description
_atom_type_scat_dispersion_real
_atom_type_scat_dispersion_imag
_atom_type_scat_source
C C 0.0033 0.0016 'International Tables Vol C Tables 4.2.6.8 and 6.1.1.4'
H H 0.0000 0.0000 'International Tables Vol C Tables 4.2.6.8 and 6.1.1.4'
B B 0.0013 0.0007 'International Tables Vol C Tables 4.2.6.8 and 6.1.1.4'
N N 0.0061 0.0033 'International Tables Vol C Tables 4.2.6.8 and 6.1.1.4'
O O 0.0106 0.0060 'International Tables Vol C Tables 4.2.6.8 and 6.1.1.4'
Cl Cl 0.1484 0.1585 'International Tables Vol C Tables 4.2.6.8 and 6.1.1.4'
Mo Mo -1.6832 0.6857 'International Tables Vol C Tables 4.2.6.8 and 6.1.1.4'

loop_
_geom_angle_atom_site_label_1
_geom_angle_atom_site_label_2
_geom_angle_atom_site_label_3
_geom_angle
_geom_angle_site_symmetry_1
_geom_angle_site_symmetry_3
_geom_angle_publ_flag
Mo Mo Cl 180.000(1) 15_565 . ?
Mo Mo O 180.000(3) 15_565 . ?
Cl Mo O 0.000(1) . . ?
Mo Mo C1' 82.6(4) 15_565 12_766 ?
Cl Mo C1' 97.4(4) . 12_766 ?
O Mo C1' 97.4(4) . 12_766 ?
Mo Mo C1' 82.6(4) 15_565 15_565 ?
Cl Mo C1' 97.4(4) . 15_565 ?
O Mo C1' 97.4(4) . 15_565 ?
C1' Mo C1' 165.2(8) 12_766 15_565 ?
Mo Mo C1 86.2(3) 15_565 6_564 ?
Cl Mo C1 93.8(3) . 6_564 ?
O Mo C1 93.8(3) . 6_564 ?
C1' Mo C1 89.1(6) 12_766 6_564 ?
C1' Mo C1 89.9(6) 15_565 6_564 ?
Mo Mo C1 86.2(3) 15_565 . ?
Cl Mo C1 93.8(3) . . ?
O Mo C1 93.8(3) . . ?
C1' Mo C1 89.9(6) 12_766 . ?
C1' Mo C1 89.1(6) 15_565 . ?
C1 Mo C1 172.4(7) 6_564 . ?
Mo Mo C1' 66.9(3) 15_565 6_564 ?
Cl Mo C1' 113.1(3) . 6_564 ?
O Mo C1' 113.1(3) . 6_564 ?
C1' Mo C1' 87.10(11) 12_766 6_564 ?
C1' Mo C1' 87.10(11) 15_565 6_564 ?
C1 Mo C1' 19.3(3) 6_564 6_564 ?
C1 Mo C1' 153.1(6) . 6_564 ?
Mo Mo C1' 66.9(3) 15_565 . ?
Cl Mo C1' 113.1(3) . . ?
O Mo C1' 113.1(3) . . ?
C1' Mo C1' 87.10(11) 12_766 . ?
C1' Mo C1' 87.10(11) 15_565 . ?
C1 Mo C1' 153.1(6) 6_564 . ?
C1 Mo C1' 19.3(3) . . ?
C1' Mo C1' 133.9(7) 6_564 . ?
Mo Mo Cl 0.0 15_565 15_565 ?
Cl Mo Cl 180.000(1) . 15_565 ?
O Mo Cl 180.000(1) . 15_565 ?
C1' Mo Cl 82.6(4) 12_766 15_565 ?
C1' Mo Cl 82.6(4) 15_565 15_565 ?
C1 Mo Cl 86.2(3) 6_564 15_565 ?
C1 Mo Cl 86.2(3) . 15_565 ?
C1' Mo Cl 66.9(3) 6_564 15_565 ?
C1' Mo Cl 66.9(3) . 15_565 ?
Mo Mo C1 64.3(3) 15_565 12_766 ?
Cl Mo C1 115.7(3) . 12_766 ?
O Mo C1 115.7(3) . 12_766 ?
C1' Mo C1 18.3(4) 12_766 12_766 ?
C1' Mo C1 146.8(6) 15_565 12_766 ?
C1 Mo C1 88.35(13) 6_564 12_766 ?
C1 Mo C1 88.35(13) . 12_766 ?
C1' Mo C1 80.6(5) 6_564 12_766 ?
C1' Mo C1 79.8(5) . 12_766 ?
Cl Mo C1 64.3(3) 15_565 12_766 ?
Mo Mo C1 64.3(3) 15_565 15_565 ?
Cl Mo C1 115.7(3) . 15_565 ?
O Mo C1 115.7(3) . 15_565 ?
C1' Mo C1 146.8(6) 12_766 15_565 ?
C1' Mo C1 18.3(4) 15_565 15_565 ?
C1 Mo C1 88.35(13) 6_564 15_565 ?
C1 Mo C1 88.35(13) . 15_565 ?
C1' Mo C1 79.8(5) 6_564 15_565 ?
C1' Mo C1 80.6(5) . 15_565 ?
Cl Mo C1 64.3(3) 15_565 15_565 ?
C1 Mo C1 128.5(7) 12_766 15_565 ?
C1 N1 C1' 38.1(7) . . ?
C1 N1 C2 156.7(10) . . ?
C1' N1 C2 165.1(10) . . ?
C1' C1 N1 73.2(18) . . ?
C1' C1 Mo 91.7(19) . . ?
N1 C1 Mo 164.8(11) . . ?
C1' C1 Mo 62.1(17) . 15_565 ?
N1 C1 Mo 135.3(10) . 15_565 ?
Mo C1 Mo 29.6(2) . 15_565 ?
C1 C1' N1 68.7(17) . . ?
C1 C1' Mo 99.5(19) . 15_565 ?
N1 C1' Mo 168.3(11) . 15_565 ?
C1 C1' Mo 69.1(18) . . ?
N1 C1' Mo 137.8(11) . . ?
Mo C1' Mo 30.48(17) 15_565 . ?
C4 C2 C5 116.4(12) . . ?
C4 C2 N1 111.4(7) . . ?
C5 C2 N1 112.0(8) . . ?
C4 C2 C3 110.6(11) . . ?
C5 C2 C3 101.8(11) . . ?
N1 C2 C3 103.3(9) . . ?
C6 B C6 107.2(3) 6_554 . ?
C6 B C6 110.64(17) 6_554 11_666 ?
C6 B C6 110.64(17) . 11_666 ?
C6 B C6 110.64(17) 6_554 16_656 ?
C6 B C6 110.64(17) . 16_656 ?
C6 B C6 107.2(3) 11_666 16_656 ?
C11 C6 C7 114.3(5) . . ?
C11 C6 B 125.5(4) . . ?
C7 C6 B 120.2(4) . . ?
C10 C11 C6 124.4(7) . . ?
C6 C7 C8 122.2(7) . . ?
C10 C9 C8 119.0(7) . . ?
C9 C10 C11 120.4(8) . . ?
C9 C8 C7 119.8(7) . . ?
Mo Cl Mo 0.0 . 15_565 ?

loop_
_geom_bond_atom_site_label_1
_geom_bond_atom_site_label_2
_geom_bond_distance
_geom_bond_site_symmetry_2
_geom_bond_publ_flag
Mo Mo 1.195(3) 15_565 ?
Mo Cl 1.210(8) . ?
Mo O 1.69(2) . ?
Mo C1' 2.167(11) 12_766 ?
Mo C1' 2.167(11) 15_565 ?
Mo C1 2.183(18) 6_564 ?
Mo C1 2.183(18) . ?
Mo C1' 2.336(12) 6_564 ?
Mo C1' 2.336(12) . ?
Mo Cl 2.405(7) 15_565 ?
Mo C1 2.418(17) 12_766 ?
Mo C1 2.418(17) 15_565 ?
N1 C1 1.164(17) . ?
N1 C1' 1.196(13) . ?
N1 C2 1.437(8) . ?
C1 C1' 0.771(13) . ?
C1 Mo 2.418(17) 15_565 ?
C1' Mo 2.167(11) 15_565 ?
C2 C4 1.392(11) . ?
C2 C5 1.415(12) . ?
C2 C3 1.569(17) . ?
B C6 1.649(5) 6_554 ?
B C6 1.649(5) . ?
B C6 1.649(5) 11_666 ?
B C6 1.649(5) 16_656 ?
C6 C11 1.362(7) . ?
C6 C7 1.385(7) . ?
C11 C10 1.354(9) . ?
C7 C8 1.388(10) . ?
C9 C10 1.341(12) . ?
C9 C8 1.363(12) . ?
Cl Mo 2.405(7) 15_565 ?

loop_
_geom_torsion_atom_site_label_1
_geom_torsion_atom_site_label_2
_geom_torsion_atom_site_label_3
_geom_torsion_atom_site_label_4
_geom_torsion
_geom_torsion_site_symmetry_1
_geom_torsion_site_symmetry_2
_geom_torsion_site_symmetry_3
_geom_torsion_site_symmetry_4
_geom_torsion_publ_flag
C2 N1 C1 C1' -176.8(18) . . . . ?
C1' N1 C1 Mo 3(3) . . . . ?
C2 N1 C1 Mo -173(3) . . . . ?
C1' N1 C1 Mo 0.3(9) . . . 15_565 ?
C2 N1 C1 Mo -176.5(14) . . . 15_565 ?
Mo Mo C1 C1' -1.2(17) 15_565 . . . ?
Cl Mo C1 C1' 178.8(17) . . . . ?
O Mo C1 C1' 178.8(17) . . . . ?
C1' Mo C1 C1' 81.3(18) 12_766 . . . ?
C1' Mo C1 C1' -83.9(18) 15_565 . . . ?
C1 Mo C1 C1' -1.2(17) 6_564 . . . ?
C1' Mo C1 C1' -2(3) 6_564 . . . ?
Cl Mo C1 C1' -1.2(17) 15_565 . . . ?
C1 Mo C1 C1' 63.1(17) 12_766 . . . ?
C1 Mo C1 C1' -65.5(17) 15_565 . . . ?
Mo Mo C1 N1 -5(4) 15_565 . . . ?
Cl Mo C1 N1 175(4) . . . . ?
O Mo C1 N1 175(4) . . . . ?
C1' Mo C1 N1 78(4) 12_766 . . . ?
C1' Mo C1 N1 -87(4) 15_565 . . . ?
C1 Mo C1 N1 -5(4) 6_564 . . . ?
C1' Mo C1 N1 -5(5) 6_564 . . . ?
C1' Mo C1 N1 -3(3) . . . . ?
Cl Mo C1 N1 -5(4) 15_565 . . . ?
C1 Mo C1 N1 60(4) 12_766 . . . ?
C1 Mo C1 N1 -69(4) 15_565 . . . ?
Cl Mo C1 Mo 180.000(3) . . . 15_565 ?
O Mo C1 Mo 180.000(3) . . . 15_565 ?
C1' Mo C1 Mo 82.6(4) 12_766 . . 15_565 ?
C1' Mo C1 Mo -82.6(4) 15_565 . . 15_565 ?
C1 Mo C1 Mo 0.000(6) 6_564 . . 15_565 ?
C1' Mo C1 Mo -0.9(12) 6_564 . . 15_565 ?
C1' Mo C1 Mo 1.2(17) . . . 15_565 ?
Cl Mo C1 Mo 0.000(3) 15_565 . . 15_565 ?
C1 Mo C1 Mo 64.3(3) 12_766 . . 15_565 ?
C1 Mo C1 Mo -64.3(3) 15_565 . . 15_565 ?
Mo C1 C1' N1 -179.1(8) . . . . ?
Mo C1 C1' N1 -179.8(7) 15_565 . . . ?
N1 C1 C1' Mo 179.8(7) . . . 15_565 ?
Mo C1 C1' Mo 0.7(9) . . . 15_565 ?
N1 C1 C1' Mo 179.1(8) . . . . ?
Mo C1 C1' Mo -0.7(9) 15_565 . . . ?
C2 N1 C1' C1 175(3) . . . . ?
C1 N1 C1' Mo -1(4) . . . 15_565 ?
C2 N1 C1' Mo 174(3) . . . 15_565 ?
C1 N1 C1' Mo -1.2(11) . . . . ?
C2 N1 C1' Mo 174(2) . . . . ?
Mo Mo C1' C1 178.7(18) 15_565 . . . ?
Cl Mo C1' C1 -1.3(18) . . . . ?
O Mo C1' C1 -1.3(18) . . . . ?
C1' Mo C1' C1 -98.2(19) 12_766 . . . ?
C1' Mo C1' C1 95.5(19) 15_565 . . . ?
C1 Mo C1' C1 179.6(5) 6_564 . . . ?
C1' Mo C1' C1 178.7(18) 6_564 . . . ?
Cl Mo C1' C1 178.7(18) 15_565 . . . ?
C1 Mo C1' C1 -115.1(17) 12_766 . . . ?
C1 Mo C1' C1 112.7(17) 15_565 . . . ?
Mo Mo C1' N1 179.9(14) 15_565 . . . ?
Cl Mo C1' N1 -0.1(14) . . . . ?
O Mo C1' N1 -0.1(14) . . . . ?
C1' Mo C1' N1 -96.9(14) 12_766 . . . ?
C1' Mo C1' N1 96.7(15) 15_565 . . . ?
C1 Mo C1' N1 -179.1(9) 6_564 . . . ?
C1 Mo C1' N1 1.2(11) . . . . ?
C1' Mo C1' N1 179.9(14) 6_564 . . . ?
Cl Mo C1' N1 179.9(14) 15_565 . . . ?
C1 Mo C1' N1 -113.9(13) 12_766 . . . ?
C1 Mo C1' N1 114.0(13) 15_565 . . . ?
Cl Mo C1' Mo 180.000(3) . . . 15_565 ?
O Mo C1' Mo 180.000(3) . . . 15_565 ?
C1' Mo C1' Mo 83.2(4) 12_766 . . 15_565 ?
C1' Mo C1' Mo -83.2(4) 15_565 . . 15_565 ?
C1 Mo C1' Mo 1.0(13) 6_564 . . 15_565 ?
C1 Mo C1' Mo -178.7(18) . . . 15_565 ?
C1' Mo C1' Mo 0.000(1) 6_564 . . 15_565 ?
Cl Mo C1' Mo 0.000(3) 15_565 . . 15_565 ?
C1 Mo C1' Mo 66.2(4) 12_766 . . 15_565 ?
C1 Mo C1' Mo -65.9(4) 15_565 . . 15_565 ?
C1 N1 C2 C4 -42(3) . . . . ?
C1' N1 C2 C4 146(3) . . . . ?
C1 N1 C2 C5 -174(2) . . . . ?
C1' N1 C2 C5 14(4) . . . . ?
C1 N1 C2 C3 77(2) . . . . ?
C1' N1 C2 C3 -95(3) . . . . ?
C6 B C6 C11 131.5(5) 6_554 . . . ?
C6 B C6 C11 -107.8(6) 11_666 . . . ?
C6 B C6 C11 10.8(5) 16_656 . . . ?
C6 B C6 C7 -49.7(4) 6_554 . . . ?
C6 B C6 C7 71.0(3) 11_666 . . . ?
C6 B C6 C7 -170.4(4) 16_656 . . . ?
C7 C6 C11 C10 1.4(10) . . . . ?
B C6 C11 C10 -179.7(6) . . . . ?
C11 C6 C7 C8 -1.0(8) . . . . ?
B C6 C7 C8 180.0(5) . . . . ?
C8 C9 C10 C11 -1.5(15) . . . . ?
C6 C11 C10 C9 -0.1(14) . . . . ?
C10 C9 C8 C7 1.8(14) . . . . ?
C6 C7 C8 C9 -0.5(11) . . . . ?
O Mo Cl Mo 0(100) . . . 15_565 ?
C1' Mo Cl Mo 129(100) 12_766 . . 15_565 ?
C1' Mo Cl Mo -51(100) 15_565 . . 15_565 ?
C1 Mo Cl Mo -142(100) 6_564 . . 15_565 ?
C1 Mo Cl Mo 38(100) . . . 15_565 ?
C1' Mo Cl Mo -141(100) 6_564 . . 15_565 ?
C1' Mo Cl Mo 39(100) . . . 15_565 ?
Cl Mo Cl Mo 0(11) 15_565 . . 15_565 ?
C1 Mo Cl Mo 128(100) 12_766 . . 15_565 ?
C1 Mo Cl Mo -52(100) 15_565 . . 15_565 ?
